data_1551536
loop_
_publ_author_name
'YASUDA, Yuichi'
'FURUTACHI, Hideki'
'HAYASHI, Yosuke'
'ISHIZAKI, Kana'
'FUJINAMI, Shuhei'
'AKINE, Shigehisa'
'SUZUKI, Masatatsu'
'NAGATOMO, Shigenori'
'KITAGAWA, Teizo'

_publ_section_title
;
 Crystal Structure of \m-Phenoxo-\m-benzoate-bridged Dinuclear Fe(II)
 Complex with a Dinucleating Ligand Having a Sterically Bulky Imidazolyl
 Group
;
_journal_issue 0
_journal_name_full 'X-ray Structure Analysis Online'
_journal_page_first 11
_journal_paper_doi 10.2116/xraystruct.35.11
_journal_volume 35
_journal_year 2019
_chemical_formula_moiety C96H101B2F8Fe2N13O6
_chemical_formula_sum 'C96 H101 B2 F8 Fe2 N13 O6'
_chemical_formula_weight 1818.21
_chemical_name_common '[LFe2(PhCO2)(MeCN)](BF4)2_2MeCN_3EtOH'
_space_group_crystal_system monoclinic
_space_group_IT_number 9
_space_group_name_Hall 'C -2yc'
_space_group_name_H-M_alt 'C 1 c 1'
_symmetry_space_group_name_Hall 'C -2yc'
_symmetry_space_group_name_H-M 'C 1 c 1'
_atom_sites_solution_hydrogens geom
_audit_creation_method SHELXL-2014/7
_cell_angle_alpha 90
_cell_angle_beta 95.3460(3)
_cell_angle_gamma 90
_cell_formula_units_Z 4
_cell_length_a 15.5690(10)
_cell_length_b 23.8260(8)
_cell_length_c 24.821(2)
_cell_measurement_reflns_used 42650
_cell_measurement_temperature 108
_cell_measurement_theta_max 27.484
_cell_measurement_theta_min 2.362
_cell_volume 9167.2(10)
_computing_cell_refinement 'CrystalClear (Rigaku/MSC Inc., 2006)'
_computing_data_collection 'CrystalClear (Rigaku/MSC Inc., 2006)'
_computing_data_reduction 'CrystalClear (Rigaku/MSC Inc., 2006)'
_computing_molecular_graphics ORTEP-3
_computing_publication_material ORTEP-3
_computing_structure_refinement 'SHELXL-2014 (Sheldrick, 2014)'
_computing_structure_solution 'SIR-92 (Altomare, et al., 1992)'
_diffrn_ambient_temperature 108
_diffrn_detector_area_resol_mean 14.4613
_diffrn_measured_fraction_theta_full 0.990
_diffrn_measured_fraction_theta_max 0.976
_diffrn_measurement_device_type 'Rigaku Mercury (2x2 bin mode)'
_diffrn_measurement_method dtprofit.ref
_diffrn_radiation_type MoK\a
_diffrn_radiation_wavelength 0.71073
_diffrn_reflns_av_R_equivalents 0.0207
_diffrn_reflns_av_unetI/netI 0.0498
_diffrn_reflns_Laue_measured_fraction_full 0.990
_diffrn_reflns_Laue_measured_fraction_max 0.976
_diffrn_reflns_limit_h_max 19
_diffrn_reflns_limit_h_min -20
_diffrn_reflns_limit_k_max 30
_diffrn_reflns_limit_k_min -30
_diffrn_reflns_limit_l_max 31
_diffrn_reflns_limit_l_min -31
_diffrn_reflns_number 42650
_diffrn_reflns_point_group_measured_fraction_full 0.849
_diffrn_reflns_point_group_measured_fraction_max 0.799
_diffrn_reflns_theta_full 25.242
_diffrn_reflns_theta_max 27.484
_diffrn_reflns_theta_min 2.362
_diffrn_source 'rotating anode'
_exptl_absorpt_coefficient_mu 0.394
_exptl_absorpt_correction_T_max 1
_exptl_absorpt_correction_T_min 0.93
_exptl_absorpt_correction_type multi-scan
_exptl_absorpt_process_details 'CrystalClear (Rigaku/MSC Inc., 2006)'
_exptl_crystal_colour 'pale purple'
_exptl_crystal_density_diffrn 1.317
_exptl_crystal_description prismatic
_exptl_crystal_F_000 3800
_exptl_crystal_size_max 0.500
_exptl_crystal_size_mid 0.300
_exptl_crystal_size_min 0.300
_refine_diff_density_max 0.502
_refine_diff_density_min -0.312
_refine_diff_density_rms 0.040
_refine_ls_abs_structure_details
;
 Flack x determined using 5986 quotients [(I+)-(I-)]/[(I+)+(I-)]
 (Parsons, Flack and Wagner, Acta Cryst. B69 (2013) 249-259).
;
_refine_ls_abs_structure_Flack 0.007(4)
_refine_ls_extinction_method none
_refine_ls_goodness_of_fit_ref 1.029
_refine_ls_hydrogen_treatment constr
_refine_ls_matrix_type full
_refine_ls_number_parameters 1482
_refine_ls_number_reflns 16812
_refine_ls_number_restraints 623
_refine_ls_restrained_S_all 1.055
_refine_ls_R_factor_all 0.0367
_refine_ls_R_factor_gt 0.0336
_refine_ls_shift/su_max 0.001
_refine_ls_shift/su_mean 0.000
_refine_ls_structure_factor_coef Fsqd
_refine_ls_weighting_details 'w=1/[\s^2^(Fo^2^)+(0.0221P)^2^+7.4251P] where P=(Fo^2^+2Fc^2^)/3'
_refine_ls_weighting_scheme calc
_refine_ls_wR_factor_gt 0.0825
_refine_ls_wR_factor_ref 0.0850
_reflns_Friedel_coverage 0.637
_reflns_Friedel_fraction_full 0.708
_reflns_Friedel_fraction_max 0.623
_reflns_number_gt 15982
_reflns_number_total 16812
_reflns_threshold_expression 'I > 2\s(I)'
_cod_data_source_file 35_11_1.txt
_cod_data_source_block yasu49
_cod_database_code 1551536
_shelx_shelxl_version_number 2014/7
_shelx_space_group_comment
;
The symmetry employed for this shelxl refinement is uniquely defined
by the following loop, which should always be used as a source of
symmetry information in preference to the above space-group names.
They are only intended as comments.
;
_shelx_estimated_absorpt_t_min 0.827
_shelx_estimated_absorpt_t_max 0.891

loop_
_space_group_symop_operation_xyz
'x, y, z'
'x, -y, z+1/2'
'x+1/2, y+1/2, z'
'x+1/2, -y+1/2, z+1/2'

loop_
_atom_site_label
_atom_site_type_symbol
_atom_site_fract_x
_atom_site_fract_y
_atom_site_fract_z
_atom_site_U_iso_or_equiv
_atom_site_adp_type
_atom_site_occupancy
_atom_site_site_symmetry_order
_atom_site_calc_flag
_atom_site_refinement_flags_posn
_atom_site_refinement_flags_adp
_atom_site_refinement_flags_occupancy
_atom_site_disorder_assembly
_atom_site_disorder_group
Fe1 Fe 0.68581(5) 0.22178(2) 0.32470(4) 0.02259(9) Uani 1 1 d . . . . .
Fe2 Fe 0.53164(5) 0.19352(2) 0.21432(4) 0.02315(9) Uani 1 1 d . . . . .
O1 O 0.58287(13) 0.24570(8) 0.27267(8) 0.0256(4) Uani 1 1 d . . . . .
C1 C 0.5496(2) 0.29780(12) 0.27975(12) 0.0265(6) Uani 1 1 d . . . . .
C2 C 0.6029(2) 0.34493(13) 0.27805(12) 0.0298(6) Uani 1 1 d . . . . .
C3 C 0.5674(2) 0.39787(13) 0.28615(13) 0.0340(7) Uani 1 1 d . . . . .
H1 H 0.6031 0.4301 0.2852 0.041 Uiso 1 1 calc R U . . .
C4 C 0.4809(2) 0.40463(13) 0.29566(13) 0.0364(7) Uani 1 1 d . . . . .
C5 C 0.4303(2) 0.35695(13) 0.29709(12) 0.0324(6) Uani 1 1 d . . . . .
H2 H 0.3714 0.3608 0.3035 0.039 Uiso 1 1 calc R U . . .
C6 C 0.4631(2) 0.30353(12) 0.28946(12) 0.0275(6) Uani 1 1 d . . . . .
C7 C 0.4458(3) 0.46212(15) 0.30573(16) 0.0468(9) Uani 1 1 d . . . . .
H3 H 0.4486 0.4690 0.3448 0.070 Uiso 1 1 calc R U . . .
H4 H 0.3857 0.4644 0.2902 0.070 Uiso 1 1 calc R U . . .
H5 H 0.4802 0.4904 0.2888 0.070 Uiso 1 1 calc R U . . .
C8 C 0.6965(2) 0.33828(12) 0.26944(13) 0.0299(6) Uani 1 1 d . . . . .
H6 H 0.7015 0.3177 0.2352 0.036 Uiso 1 1 calc R U . . .
H7 H 0.7227 0.3758 0.2660 0.036 Uiso 1 1 calc R U . . .
C9 C 0.4104(2) 0.25129(13) 0.29486(12) 0.0296(6) Uani 1 1 d . . . . .
H8 H 0.4387 0.2278 0.3243 0.036 Uiso 1 1 calc R U . . .
H9 H 0.3528 0.2620 0.3053 0.036 Uiso 1 1 calc R U . . .
N1 N 0.74476(16) 0.30741(10) 0.31474(10) 0.0262(5) Uani 1 1 d . . . . .
C10 C 0.8353(2) 0.29766(13) 0.30358(13) 0.0310(6) Uani 1 1 d . . . . .
H10 H 0.8710 0.3308 0.3147 0.037 Uiso 1 1 calc R U . . .
H11 H 0.8385 0.2913 0.2644 0.037 Uiso 1 1 calc R U . . .
C11 C 0.86757(19) 0.24742(13) 0.33476(12) 0.0286(6) Uani 1 1 d . . . . .
N2 N 0.81594(16) 0.21246(11) 0.35788(10) 0.0273(5) Uani 1 1 d . . . . .
C12 C 0.86608(19) 0.16699(13) 0.37575(12) 0.0285(6) Uani 1 1 d . . . . .
C13 C 0.9495(2) 0.17565(14) 0.36366(12) 0.0309(6) Uani 1 1 d . . . . .
N3 N 0.94863(16) 0.22742(11) 0.33769(11) 0.0311(5) Uani 1 1 d . . . . .
C14 C 1.0218(2) 0.25804(17) 0.31868(18) 0.0461(9) Uani 1 1 d . . . . .
H12 H 1.0197 0.2553 0.2792 0.069 Uiso 1 1 calc R U . . .
H13 H 1.0759 0.2417 0.3349 0.069 Uiso 1 1 calc R U . . .
H14 H 1.0187 0.2976 0.3292 0.069 Uiso 1 1 calc R U . . .
C15 C 0.82538(19) 0.11737(14) 0.39830(13) 0.0331(7) Uani 1 1 d . . . . .
C16 C 0.8312(2) 0.06535(15) 0.37376(17) 0.0427(8) Uani 1 1 d . . . . .
H15 H 0.8669 0.0610 0.3450 0.051 Uiso 1 1 calc R U . . .
C17 C 0.7854(3) 0.01947(17) 0.3909(2) 0.0572(11) Uani 1 1 d . . . . .
H16 H 0.7890 -0.0158 0.3734 0.069 Uiso 1 1 calc R U . . .
C18 C 0.7350(3) 0.02551(19) 0.4330(2) 0.0596(12) Uani 1 1 d . . . . .
H17 H 0.7026 -0.0055 0.4443 0.072 Uiso 1 1 calc R U . . .
C19 C 0.7311(3) 0.0768(2) 0.45934(17) 0.0553(11) Uani 1 1 d . . . . .
H18 H 0.6978 0.0805 0.4893 0.066 Uiso 1 1 calc R U . . .
C20 C 0.7761(2) 0.12259(17) 0.44180(14) 0.0413(8) Uani 1 1 d . . . . .
H19 H 0.7731 0.1577 0.4597 0.050 Uiso 1 1 calc R U . . .
C21 C 1.02593(19) 0.13999(14) 0.37503(12) 0.0329(7) Uani 1 1 d . . . . .
C22 C 1.0832(2) 0.12945(17) 0.33579(14) 0.0411(8) Uani 1 1 d . . . . .
H20 H 1.0747 0.1469 0.3013 0.049 Uiso 1 1 calc R U . . .
C23 C 1.1522(2) 0.09362(18) 0.34759(15) 0.0481(9) Uani 1 1 d . . . . .
H21 H 1.1911 0.0868 0.3210 0.058 Uiso 1 1 calc R U . . .
C24 C 1.1658(2) 0.06757(18) 0.39737(16) 0.0464(9) Uani 1 1 d . . . . .
H22 H 1.2137 0.0432 0.4050 0.056 Uiso 1 1 calc R U . . .
C25 C 1.1089(2) 0.07729(18) 0.43606(15) 0.0463(9) Uani 1 1 d . . . . .
H23 H 1.1174 0.0593 0.4703 0.056 Uiso 1 1 calc R U . . .
C26 C 1.0400(2) 0.11305(16) 0.42494(13) 0.0389(7) Uani 1 1 d . . . . .
H24 H 1.0014 0.1195 0.4517 0.047 Uiso 1 1 calc R U . . .
C27 C 0.7432(2) 0.33773(12) 0.36683(13) 0.0292(6) Uani 1 1 d . . . . .
H25 H 0.7400 0.3787 0.3601 0.035 Uiso 1 1 calc R U . . .
H26 H 0.7968 0.3298 0.3902 0.035 Uiso 1 1 calc R U . . .
C28 C 0.66691(19) 0.31929(12) 0.39452(12) 0.0265(6) Uani 1 1 d . . . . .
N4 N 0.63584(16) 0.26727(10) 0.39200(10) 0.0255(5) Uani 1 1 d . . . . .
C29 C 0.56583(18) 0.26735(12) 0.42326(11) 0.0249(6) Uani 1 1 d . . . . .
C30 C 0.5569(2) 0.31973(12) 0.44428(12) 0.0280(6) Uani 1 1 d . . . . .
N5 N 0.62138(17) 0.35270(10) 0.42560(11) 0.0290(5) Uani 1 1 d . . . . .
C31 C 0.6369(2) 0.41183(14) 0.43750(16) 0.0423(8) Uani 1 1 d . . . . .
H27 H 0.6987 0.4198 0.4377 0.063 Uiso 1 1 calc R U . . .
H28 H 0.6179 0.4207 0.4731 0.063 Uiso 1 1 calc R U . . .
H29 H 0.6047 0.4348 0.4098 0.063 Uiso 1 1 calc R U . . .
C32 C 0.51167(19) 0.21782(12) 0.42853(11) 0.0268(6) Uani 1 1 d . . . . .
C33 C 0.5478(2) 0.16451(13) 0.43171(13) 0.0347(7) Uani 1 1 d . . . . .
H30 H 0.6087 0.1605 0.4329 0.042 Uiso 1 1 calc R U . . .
C34 C 0.4962(3) 0.11658(15) 0.43321(17) 0.0478(9) Uani 1 1 d . . . . .
H31 H 0.5219 0.0804 0.4356 0.057 Uiso 1 1 calc R U . . .
C35 C 0.4072(3) 0.12218(17) 0.43119(17) 0.0521(10) Uani 1 1 d . . . . .
H32 H 0.3716 0.0898 0.4309 0.062 Uiso 1 1 calc R U . . .
C36 C 0.3708(2) 0.17458(16) 0.42960(14) 0.0426(8) Uani 1 1 d . . . . .
H33 H 0.3099 0.1783 0.4291 0.051 Uiso 1 1 calc R U . . .
C37 C 0.4221(2) 0.22269(14) 0.42871(12) 0.0329(7) Uani 1 1 d . . . . .
H34 H 0.3961 0.2588 0.4282 0.040 Uiso 1 1 calc R U . . .
C38 C 0.4951(2) 0.34163(12) 0.48109(12) 0.0295(6) Uani 1 1 d . . . . .
C39 C 0.4252(2) 0.37374(14) 0.46152(14) 0.0349(7) Uani 1 1 d . . . . .
H35 H 0.4179 0.3838 0.4243 0.042 Uiso 1 1 calc R U . . .
C40 C 0.3654(2) 0.39143(15) 0.49641(14) 0.0387(7) Uani 1 1 d . . . . .
H36 H 0.3174 0.4136 0.4829 0.046 Uiso 1 1 calc R U . . .
C41 C 0.3757(2) 0.37689(14) 0.55063(14) 0.0370(7) Uani 1 1 d . . . . .
H37 H 0.3345 0.3887 0.5742 0.044 Uiso 1 1 calc R U . . .
C42 C 0.4455(2) 0.34542(15) 0.57022(14) 0.0385(7) Uani 1 1 d . . . . .
H38 H 0.4529 0.3358 0.6075 0.046 Uiso 1 1 calc R U . . .
C43 C 0.5054(2) 0.32750(14) 0.53577(13) 0.0346(7) Uani 1 1 d . . . . .
H39 H 0.5535 0.3056 0.5495 0.041 Uiso 1 1 calc R U . . .
N6 N 0.39944(16) 0.21767(10) 0.24464(10) 0.0261(5) Uani 1 1 d . . . . .
C44 C 0.35182(19) 0.25018(14) 0.20050(12) 0.0296(6) Uani 1 1 d . . . . .
H40 H 0.3126 0.2773 0.2158 0.035 Uiso 1 1 calc R U . . .
H41 H 0.3167 0.2245 0.1760 0.035 Uiso 1 1 calc R U . . .
C45 C 0.41527(19) 0.28057(12) 0.16993(12) 0.0260(6) Uani 1 1 d . . . . .
N7 N 0.48911(16) 0.25759(10) 0.15895(10) 0.0249(5) Uani 1 1 d . . . . .
C46 C 0.5286(2) 0.29693(12) 0.12745(12) 0.0260(6) Uani 1 1 d . . . . .
C47 C 0.47676(19) 0.34318(12) 0.12066(12) 0.0265(6) Uani 1 1 d . . . . .
N8 N 0.40470(16) 0.33202(11) 0.14794(10) 0.0284(5) Uani 1 1 d . . . . .
C48 C 0.3346(2) 0.37076(15) 0.15635(14) 0.0377(7) Uani 1 1 d . . . . .
H42 H 0.3108 0.3618 0.1905 0.056 Uiso 1 1 calc R U . . .
H43 H 0.2892 0.3672 0.1264 0.056 Uiso 1 1 calc R U . . .
H44 H 0.3567 0.4093 0.1578 0.056 Uiso 1 1 calc R U . . .
C49 C 0.6085(2) 0.28406(11) 0.10260(12) 0.0274(6) Uani 1 1 d . . . . .
C50 C 0.6785(2) 0.25880(12) 0.13152(13) 0.0305(6) Uani 1 1 d . . . . .
H45 H 0.6763 0.2506 0.1688 0.037 Uiso 1 1 calc R U . . .
C51 C 0.7522(2) 0.24529(14) 0.10640(15) 0.0395(7) Uani 1 1 d . . . . .
H46 H 0.7998 0.2277 0.1265 0.047 Uiso 1 1 calc R U . . .
C52 C 0.7560(3) 0.25758(15) 0.05209(17) 0.0484(9) Uani 1 1 d . . . . .
H47 H 0.8061 0.2485 0.0348 0.058 Uiso 1 1 calc R U . . .
C53 C 0.6872(3) 0.28285(16) 0.02332(16) 0.0474(9) Uani 1 1 d . . . . .
H48 H 0.6900 0.2913 -0.0139 0.057 Uiso 1 1 calc R U . . .
C54 C 0.6134(2) 0.29613(14) 0.04801(14) 0.0383(7) Uani 1 1 d . . . . .
H49 H 0.5661 0.3136 0.0276 0.046 Uiso 1 1 calc R U . . .
C55 C 0.4903(2) 0.39777(12) 0.09484(12) 0.0286(6) Uani 1 1 d . . . . .
C56 C 0.4295(2) 0.41969(14) 0.05574(13) 0.0353(7) Uani 1 1 d . . . . .
H50 H 0.3788 0.3989 0.0447 0.042 Uiso 1 1 calc R U . . .
C57 C 0.4428(3) 0.47186(14) 0.03287(14) 0.0400(7) Uani 1 1 d . . . . .
H51 H 0.4007 0.4869 0.0066 0.048 Uiso 1 1 calc R U . . .
C58 C 0.5167(2) 0.50181(14) 0.04809(15) 0.0408(8) Uani 1 1 d . . . . .
H52 H 0.5252 0.5376 0.0326 0.049 Uiso 1 1 calc R U . . .
C59 C 0.5782(2) 0.47985(14) 0.08577(15) 0.0399(7) Uani 1 1 d . . . . .
H53 H 0.6296 0.5003 0.0957 0.048 Uiso 1 1 calc R U . . .
C60 C 0.5655(2) 0.42824(13) 0.10926(14) 0.0337(7) Uani 1 1 d . . . . .
H54 H 0.6081 0.4135 0.1353 0.040 Uiso 1 1 calc R U . . .
C61 C 0.3542(2) 0.16451(13) 0.25428(13) 0.0313(6) Uani 1 1 d . . . . .
H55 H 0.2913 0.1710 0.2533 0.038 Uiso 1 1 calc R U . . .
H56 H 0.3748 0.1489 0.2901 0.038 Uiso 1 1 calc R U . . .
C62 C 0.3734(2) 0.12470(13) 0.21027(12) 0.0297(6) Uani 1 1 d . . . . .
N9 N 0.44698(16) 0.12772(11) 0.18725(10) 0.0270(5) Uani 1 1 d . . . . .
C63 C 0.44486(19) 0.08476(13) 0.14956(12) 0.0285(6) Uani 1 1 d . . . . .
C64 C 0.3693(2) 0.05602(14) 0.15094(13) 0.0355(7) Uani 1 1 d . . . . .
N10 N 0.32451(17) 0.08195(12) 0.18999(12) 0.0349(6) Uani 1 1 d . . . . .
C65 C 0.2372(2) 0.06795(18) 0.20280(17) 0.0504(10) Uani 1 1 d . . . . .
H57 H 0.2400 0.0382 0.2302 0.076 Uiso 1 1 calc R U . . .
H58 H 0.2032 0.0549 0.1700 0.076 Uiso 1 1 calc R U . . .
H59 H 0.2100 0.1013 0.2168 0.076 Uiso 1 1 calc R U . . .
C66 C 0.51422(19) 0.07612(13) 0.11391(12) 0.0295(6) Uani 1 1 d . . . . .
C67 C 0.5551(2) 0.12253(14) 0.09311(12) 0.0337(7) Uani 1 1 d . . . . .
H60 H 0.5375 0.1594 0.1015 0.040 Uiso 1 1 calc R U . . .
C68 C 0.6217(2) 0.11465(17) 0.06013(13) 0.0443(9) Uani 1 1 d . . . . .
H61 H 0.6500 0.1462 0.0465 0.053 Uiso 1 1 calc R U . . .
C69 C 0.6465(2) 0.06153(19) 0.04731(15) 0.0505(10) Uani 1 1 d . . . . .
H62 H 0.6919 0.0564 0.0247 0.061 Uiso 1 1 calc R U . . .
C70 C 0.6058(2) 0.01536(18) 0.06713(16) 0.0500(10) Uani 1 1 d . . . . .
H63 H 0.6227 -0.0214 0.0578 0.060 Uiso 1 1 calc R U . . .
C71 C 0.5404(2) 0.02282(15) 0.10046(14) 0.0381(7) Uani 1 1 d . . . . .
H64 H 0.5131 -0.0090 0.1143 0.046 Uiso 1 1 calc R U . . .
C72 C 0.3350(2) 0.00871(17) 0.11745(17) 0.0486(8) Uani 1 1 d . U . . .
C73 C 0.3251(3) 0.0160(2) 0.06090(19) 0.0620(10) Uani 1 1 d . U . . .
H65 H 0.3365 0.0517 0.0462 0.074 Uiso 1 1 calc R U . . .
C74 C 0.2994(3) -0.0273(2) 0.0262(2) 0.0730(11) Uani 1 1 d . U . . .
H66 H 0.2930 -0.0217 -0.0118 0.088 Uiso 1 1 calc R U . . .
C75 C 0.2837(3) -0.0772(2) 0.0475(3) 0.0759(12) Uani 1 1 d . U . . .
H67 H 0.2675 -0.1074 0.0237 0.091 Uiso 1 1 calc R U . . .
C76 C 0.2898(3) -0.0869(2) 0.1023(3) 0.0704(11) Uani 1 1 d . U . . .
H68 H 0.2763 -0.1229 0.1157 0.084 Uiso 1 1 calc R U . . .
C77 C 0.3169(3) -0.04250(18) 0.1395(2) 0.0629(10) Uani 1 1 d . U . . .
H69 H 0.3220 -0.0483 0.1775 0.076 Uiso 1 1 calc R U . . .
O2 O 0.74371(14) 0.19455(8) 0.25171(9) 0.0290(4) Uani 1 1 d . . . . .
O3 O 0.63682(14) 0.14553(8) 0.20765(9) 0.0280(4) Uani 1 1 d . . . . .
C78 C 0.71582(19) 0.15424(12) 0.22287(11) 0.0256(6) Uani 1 1 d . . . . .
C79 C 0.7791(2) 0.11219(12) 0.20528(11) 0.0270(6) Uani 1 1 d . . . . .
C80 C 0.8673(2) 0.12060(14) 0.21664(13) 0.0335(7) Uani 1 1 d . . . . .
H70 H 0.8878 0.1530 0.2361 0.040 Uiso 1 1 calc R U . . .
C81 C 0.9255(2) 0.08176(16) 0.19962(14) 0.0395(7) Uani 1 1 d . . . . .
H71 H 0.9857 0.0878 0.2073 0.047 Uiso 1 1 calc R U . . .
C82 C 0.8963(2) 0.03436(15) 0.17146(14) 0.0427(8) Uani 1 1 d . . . . .
H72 H 0.9362 0.0078 0.1600 0.051 Uiso 1 1 calc R U . . .
C83 C 0.8086(2) 0.02575(14) 0.16008(14) 0.0413(8) Uani 1 1 d . . . . .
H73 H 0.7884 -0.0068 0.1407 0.050 Uiso 1 1 calc R U . . .
C84 C 0.7501(2) 0.06462(13) 0.17697(13) 0.0328(6) Uani 1 1 d . . . . .
H74 H 0.6900 0.0585 0.1691 0.039 Uiso 1 1 calc R U . . .
N11 N 0.63783(17) 0.13807(11) 0.32947(11) 0.0310(5) Uani 1 1 d . . . . .
C85 C 0.6110(2) 0.09473(14) 0.31866(14) 0.0377(7) Uani 1 1 d . . . . .
C86 C 0.5762(4) 0.03944(19) 0.3033(2) 0.0730(14) Uani 1 1 d . . . . .
H75 H 0.5215 0.0338 0.3191 0.109 Uiso 1 1 calc R U . . .
H76 H 0.6173 0.0104 0.3166 0.109 Uiso 1 1 calc R U . . .
H77 H 0.5663 0.0371 0.2638 0.109 Uiso 1 1 calc R U . . .
B1 B 0.3355(7) -0.0167(5) 0.3271(5) 0.060(2) Uani 0.548(4) 1 d D U P A 1
F1 F 0.3600(9) 0.0376(4) 0.3159(6) 0.070(3) Uani 0.548(4) 1 d D U P A 1
F2 F 0.3936(6) -0.0559(3) 0.3128(5) 0.099(3) Uani 0.548(4) 1 d D U P A 1
F3 F 0.3255(9) -0.0199(6) 0.3815(4) 0.098(3) Uani 0.548(4) 1 d D U P A 1
F4 F 0.2567(6) -0.0271(4) 0.2967(5) 0.098(3) Uani 0.548(4) 1 d D U P A 1
B2 B 0.3557(10) -0.0190(6) 0.3239(6) 0.050(3) Uani 0.337(4) 1 d D U P B 2
F5 F 0.3137(12) -0.0435(5) 0.2786(5) 0.114(4) Uani 0.337(4) 1 d D U P B 2
F6 F 0.4333(7) -0.0450(6) 0.3358(6) 0.088(4) Uani 0.337(4) 1 d D U P B 2
F7 F 0.3656(13) 0.0373(6) 0.3124(7) 0.064(5) Uani 0.337(4) 1 d D U P B 2
F8 F 0.3059(10) -0.0265(7) 0.3654(7) 0.079(4) Uani 0.337(4) 1 d D U P B 2
B3 B 0.348(3) -0.0179(16) 0.3146(14) 0.112(13) Uani 0.115(4) 1 d D U P C 3
F9 F 0.390(3) -0.0273(18) 0.3631(19) 0.136(12) Uani 0.115(4) 1 d D U P C 3
F10 F 0.265(3) -0.029(2) 0.316(2) 0.107(12) Uani 0.115(4) 1 d D U P C 3
F11 F 0.380(3) -0.050(2) 0.278(2) 0.152(15) Uani 0.115(4) 1 d D U P C 3
F12 F 0.358(4) 0.036(2) 0.301(2) 0.136(16) Uani 0.115(4) 1 d D U P C 3
B4 B 0.1092(9) 0.2289(6) 0.1905(6) 0.042(2) Uani 0.424(4) 1 d D U P D 1
F13 F 0.1544(6) 0.2623(5) 0.2280(5) 0.092(4) Uani 0.424(4) 1 d D U P D 1
F14 F 0.0235(5) 0.2413(5) 0.1855(5) 0.065(2) Uani 0.424(4) 1 d D U P D 1
F15 F 0.1180(10) 0.1747(4) 0.2084(5) 0.114(4) Uani 0.424(4) 1 d D U P D 1
F16 F 0.1418(6) 0.2353(6) 0.1421(4) 0.095(4) Uani 0.424(4) 1 d D U P D 1
B5 B 0.1182(11) 0.2221(7) 0.1867(7) 0.047(3) Uani 0.295(4) 1 d D U P E 2
F17 F 0.1568(8) 0.2065(7) 0.2354(5) 0.067(4) Uani 0.295(4) 1 d D U P E 2
F18 F 0.1396(9) 0.2758(4) 0.1764(6) 0.090(4) Uani 0.295(4) 1 d D U P E 2
F19 F 0.1489(13) 0.1882(7) 0.1486(8) 0.103(6) Uani 0.295(4) 1 d D U P E 2
F20 F 0.0319(9) 0.2174(9) 0.1861(8) 0.095(6) Uani 0.295(4) 1 d D U P E 2
B6 B 0.1148(11) 0.2205(7) 0.1908(7) 0.032(3) Uani 0.281(4) 1 d D U P F 3
F21 F 0.0634(10) 0.1769(6) 0.2041(5) 0.069(3) Uani 0.281(4) 1 d D U P F 3
F22 F 0.0642(14) 0.2661(6) 0.1755(6) 0.107(5) Uani 0.281(4) 1 d D U P F 3
F23 F 0.1670(9) 0.2357(7) 0.2367(5) 0.049(3) Uani 0.281(4) 1 d D U P F 3
F24 F 0.1636(10) 0.2053(8) 0.1496(6) 0.071(5) Uani 0.281(4) 1 d D U P F 3
N12 N 0.1466(4) 0.3641(3) 0.0706(3) 0.139(3) Uani 1 1 d D . . . .
C87 C 0.0785(4) 0.3471(2) 0.0725(2) 0.0736(15) Uani 1 1 d D . . . .
C88 C -0.0067(3) 0.3260(2) 0.07487(18) 0.0610(11) Uani 1 1 d D . . . .
H78 H -0.0264 0.3082 0.0403 0.091 Uiso 1 1 calc R U . . .
H79 H -0.0456 0.3570 0.0818 0.091 Uiso 1 1 calc R U . . .
H80 H -0.0068 0.2984 0.1041 0.091 Uiso 1 1 calc R U . . .
N13 N -0.0368(19) 0.3004(11) 0.4594(11) 0.207(14) Uani 0.412(4) 1 d D U P G 1
C89 C -0.0443(11) 0.3506(10) 0.4581(6) 0.114(7) Uani 0.412(4) 1 d D U P G 1
C90 C -0.0536(12) 0.4122(10) 0.4565(7) 0.102(5) Uani 0.412(4) 1 d D U P G 1
H81 H -0.0234 0.4285 0.4892 0.153 Uiso 0.412(4) 1 calc R U P G 1
H82 H -0.1149 0.4221 0.4546 0.153 Uiso 0.412(4) 1 calc R U P G 1
H83 H -0.0287 0.4270 0.4245 0.153 Uiso 0.412(4) 1 calc R U P G 1
N14 N -0.0468(13) 0.3292(10) 0.4463(9) 0.124(8) Uani 0.331(4) 1 d D U P H 2
C91 C -0.0349(8) 0.3785(9) 0.4454(5) 0.070(4) Uani 0.331(4) 1 d D U P H 2
C92 C -0.0201(18) 0.4398(9) 0.4444(11) 0.158(12) Uani 0.331(4) 1 d D U P H 2
H84 H 0.0418 0.4475 0.4509 0.237 Uiso 0.331(4) 1 calc R U P H 2
H85 H -0.0505 0.4578 0.4726 0.237 Uiso 0.331(4) 1 calc R U P H 2
H86 H -0.0419 0.4548 0.4089 0.237 Uiso 0.331(4) 1 calc R U P H 2
N15 N -0.0451(11) 0.3711(10) 0.3918(8) 0.108(6) Uani 0.257(4) 1 d D U P I 3
C93 C -0.0407(10) 0.3329(9) 0.4237(7) 0.22(2) Uani 0.257(4) 1 d D U P I 3
C94 C -0.0352(17) 0.2854(10) 0.4635(9) 0.101(8) Uani 0.257(4) 1 d D U P I 3
H87 H -0.0928 0.2771 0.4743 0.152 Uiso 0.257(4) 1 calc R U P I 3
H88 H 0.0032 0.2959 0.4955 0.152 Uiso 0.257(4) 1 calc R U P I 3
H89 H -0.0122 0.2520 0.4467 0.152 Uiso 0.257(4) 1 calc R U P I 3
O4 O 0.1807(4) 0.3620(3) 0.2466(2) 0.0804(18) Uani 0.651(8) 1 d D U P J 1
H90 H 0.1638 0.3302 0.2354 0.121 Uiso 0.651(8) 1 calc R U P J 1
C95 C 0.1321(6) 0.4045(4) 0.2169(4) 0.074(2) Uani 0.651(8) 1 d D U P J 1
H91 H 0.1385 0.4000 0.1779 0.088 Uiso 0.651(8) 1 calc R U P J 1
H92 H 0.1552 0.4419 0.2283 0.088 Uiso 0.651(8) 1 calc R U P J 1
C96 C 0.0400(6) 0.4017(6) 0.2259(4) 0.075(3) Uani 0.651(8) 1 d D U P J 1
H93 H 0.0085 0.4314 0.2050 0.112 Uiso 0.651(8) 1 calc R U P J 1
H94 H 0.0167 0.3651 0.2141 0.112 Uiso 0.651(8) 1 calc R U P J 1
H95 H 0.0334 0.4069 0.2644 0.112 Uiso 0.651(8) 1 calc R U P J 1
O5 O 0.0550(10) 0.4051(6) 0.3012(6) 0.114(5) Uani 0.349(8) 1 d D U P J 2
H96 H 0.0036 0.3990 0.3071 0.171 Uiso 0.349(8) 1 calc R U P J 2
C97 C 0.0627(17) 0.4027(16) 0.2431(9) 0.113(8) Uani 0.349(8) 1 d D U P J 2
H97 H 0.0285 0.4323 0.2230 0.136 Uiso 0.349(8) 1 calc R U P J 2
H98 H 0.0469 0.3654 0.2276 0.136 Uiso 0.349(8) 1 calc R U P J 2
C98 C 0.1636(16) 0.4143(12) 0.2456(13) 0.139(9) Uani 0.349(8) 1 d D U P J 2
H99 H 0.1817 0.4143 0.2088 0.208 Uiso 0.349(8) 1 calc R U P J 2
H100 H 0.1765 0.4509 0.2625 0.208 Uiso 0.349(8) 1 calc R U P J 2
H101 H 0.1947 0.3849 0.2670 0.208 Uiso 0.349(8) 1 calc R U P J 2
O6 O 0.2265(5) 0.3981(4) 0.3494(3) 0.127(3) Uani 0.651(8) 1 d D U P J 1
H102 H 0.2111 0.3865 0.3180 0.191 Uiso 0.651(8) 1 calc R U P J 1
C99 C 0.1747(9) 0.3762(6) 0.3842(6) 0.105(3) Uani 0.651(8) 1 d D U P J 1
H103 H 0.1147 0.3760 0.3670 0.126 Uiso 0.651(8) 1 calc R U P J 1
H104 H 0.1764 0.4005 0.4166 0.126 Uiso 0.651(8) 1 calc R U P J 1
C100 C 0.2002(9) 0.3153(5) 0.4022(6) 0.107(4) Uani 0.651(8) 1 d D U P J 1
H105 H 0.1601 0.3016 0.4275 0.160 Uiso 0.651(8) 1 calc R U P J 1
H106 H 0.1973 0.2907 0.3704 0.160 Uiso 0.651(8) 1 calc R U P J 1
H107 H 0.2590 0.3152 0.4201 0.160 Uiso 0.651(8) 1 calc R U P J 1
O7 O 0.164(2) 0.3963(10) 0.3955(14) 0.185(10) Uani 0.349(8) 1 d D U P J 2
H108 H 0.1293 0.3979 0.3674 0.278 Uiso 0.349(8) 1 calc R U P J 2
C101 C 0.172(2) 0.3375(12) 0.4139(11) 0.120(8) Uani 0.349(8) 1 d D U P J 2
H109 H 0.1146 0.3197 0.4134 0.144 Uiso 0.349(8) 1 calc R U P J 2
H110 H 0.2006 0.3358 0.4512 0.144 Uiso 0.349(8) 1 calc R U P J 2
C102 C 0.2264(14) 0.3080(11) 0.3750(10) 0.116(7) Uani 0.349(8) 1 d D U P J 2
H111 H 0.2339 0.2686 0.3856 0.175 Uiso 0.349(8) 1 calc R U P J 2
H112 H 0.1975 0.3102 0.3383 0.175 Uiso 0.349(8) 1 calc R U P J 2
H113 H 0.2830 0.3262 0.3759 0.175 Uiso 0.349(8) 1 calc R U P J 2
O8 O -0.2597(8) 0.3485(5) 0.5619(5) 0.141(5) Uani 0.543(13) 1 d D U P K 4
H114 H -0.3043 0.3445 0.5781 0.211 Uiso 0.543(13) 1 calc R U P K 4
C103 C -0.2330(12) 0.2942(7) 0.5426(7) 0.125(5) Uani 0.543(13) 1 d D U P K 4
H115 H -0.2831 0.2797 0.5192 0.150 Uiso 0.543(13) 1 calc R U P K 4
H116 H -0.2269 0.2696 0.5748 0.150 Uiso 0.543(13) 1 calc R U P K 4
C104 C -0.1558(12) 0.2825(9) 0.5127(7) 0.158(7) Uani 0.543(13) 1 d D U P K 4
H117 H -0.1533 0.2424 0.5046 0.238 Uiso 0.543(13) 1 calc R U P K 4
H118 H -0.1602 0.3039 0.4788 0.238 Uiso 0.543(13) 1 calc R U P K 4
H119 H -0.1034 0.2937 0.5351 0.238 Uiso 0.543(13) 1 calc R U P K 4
O9 O -0.1407(12) 0.3280(7) 0.4987(5) 0.161(7) Uani 0.457(13) 1 d D U P K 5
H120 H -0.1022 0.3032 0.5004 0.241 Uiso 0.457(13) 1 calc R U P K 5
C105 C -0.1968(16) 0.3185(8) 0.5405(12) 0.142(7) Uani 0.457(13) 1 d D U P K 5
H121 H -0.2475 0.3437 0.5348 0.170 Uiso 0.457(13) 1 calc R U P K 5
H122 H -0.1659 0.3276 0.5761 0.170 Uiso 0.457(13) 1 calc R U P K 5
C106 C -0.2263(13) 0.2593(6) 0.5405(6) 0.110(5) Uani 0.457(13) 1 d D U P K 5
H123 H -0.2645 0.2539 0.5693 0.164 Uiso 0.457(13) 1 calc R U P K 5
H124 H -0.2577 0.2504 0.5055 0.164 Uiso 0.457(13) 1 calc R U P K 5
H125 H -0.1762 0.2344 0.5467 0.164 Uiso 0.457(13) 1 calc R U P K 5

loop_
_atom_site_aniso_label
_atom_site_aniso_U_11
_atom_site_aniso_U_22
_atom_site_aniso_U_33
_atom_site_aniso_U_23
_atom_site_aniso_U_13
_atom_site_aniso_U_12
Fe1 0.02424(19) 0.02034(18) 0.02397(18) -0.00326(15) 0.00639(14) -0.00241(15)
Fe2 0.02449(19) 0.02206(18) 0.02360(18) -0.00272(15) 0.00592(14) 0.00048(15)
O1 0.0292(10) 0.0192(9) 0.0291(10) -0.0028(8) 0.0062(8) 0.0023(8)
C1 0.0342(15) 0.0212(13) 0.0245(13) -0.0043(10) 0.0051(11) 0.0045(11)
C2 0.0380(17) 0.0226(15) 0.0298(15) -0.0003(11) 0.0076(12) -0.0001(12)
C3 0.0488(19) 0.0208(14) 0.0336(15) -0.0008(12) 0.0102(13) 0.0006(13)
C4 0.0486(19) 0.0283(15) 0.0328(15) -0.0020(12) 0.0065(13) 0.0135(14)
C5 0.0365(16) 0.0328(16) 0.0287(14) -0.0037(12) 0.0072(12) 0.0093(13)
C6 0.0317(15) 0.0274(14) 0.0241(13) -0.0014(11) 0.0054(11) 0.0040(12)
C7 0.060(2) 0.0310(17) 0.051(2) -0.0038(15) 0.0126(17) 0.0169(16)
C8 0.0379(16) 0.0227(14) 0.0311(14) -0.0013(11) 0.0130(12) -0.0026(12)
C9 0.0331(15) 0.0322(15) 0.0252(13) -0.0061(11) 0.0111(11) 0.0028(12)
N1 0.0276(12) 0.0247(12) 0.0281(12) -0.0066(9) 0.0113(9) -0.0035(9)
C10 0.0324(16) 0.0247(14) 0.0383(16) -0.0042(12) 0.0161(13) -0.0064(12)
C11 0.0251(14) 0.0302(15) 0.0316(14) -0.0087(12) 0.0091(11) -0.0052(12)
N2 0.0250(12) 0.0303(13) 0.0277(12) -0.0029(10) 0.0083(9) -0.0018(10)
C12 0.0254(14) 0.0343(16) 0.0265(13) -0.0023(11) 0.0062(10) 0.0006(12)
C13 0.0280(15) 0.0376(16) 0.0279(14) -0.0030(12) 0.0074(11) -0.0008(12)
N3 0.0249(12) 0.0366(14) 0.0335(13) -0.0062(11) 0.0115(10) -0.0051(10)
C14 0.0287(16) 0.047(2) 0.065(2) -0.0002(17) 0.0188(15) -0.0074(15)
C15 0.0246(14) 0.0421(18) 0.0333(15) 0.0116(13) 0.0069(12) 0.0055(12)
C16 0.0319(17) 0.0374(18) 0.061(2) 0.0116(16) 0.0173(15) 0.0051(14)
C17 0.043(2) 0.0363(19) 0.095(3) 0.018(2) 0.022(2) 0.0053(16)
C18 0.039(2) 0.056(3) 0.087(3) 0.042(2) 0.021(2) 0.0112(18)
C19 0.039(2) 0.076(3) 0.054(2) 0.035(2) 0.0216(16) 0.0129(19)
C20 0.0335(17) 0.057(2) 0.0343(16) 0.0129(15) 0.0098(13) 0.0089(16)
C21 0.0250(15) 0.0445(18) 0.0300(15) -0.0026(13) 0.0071(11) -0.0001(13)
C22 0.0338(17) 0.059(2) 0.0316(16) 0.0051(15) 0.0110(13) 0.0087(15)
C23 0.0337(18) 0.071(3) 0.0419(19) 0.0062(17) 0.0167(14) 0.0152(17)
C24 0.0273(17) 0.061(2) 0.052(2) 0.0092(18) 0.0073(14) 0.0078(16)
C25 0.0321(17) 0.070(3) 0.0369(17) 0.0111(17) 0.0049(13) 0.0023(17)
C26 0.0275(15) 0.060(2) 0.0302(15) -0.0001(14) 0.0068(12) 0.0003(15)
C27 0.0306(15) 0.0245(14) 0.0340(15) -0.0094(12) 0.0107(12) -0.0085(12)
C28 0.0287(14) 0.0259(14) 0.0260(13) -0.0071(11) 0.0079(11) -0.0033(11)
N4 0.0273(12) 0.0267(12) 0.0239(11) -0.0054(9) 0.0095(9) -0.0046(9)
C29 0.0237(13) 0.0291(14) 0.0227(13) -0.0026(10) 0.0066(10) -0.0031(11)
C30 0.0295(15) 0.0283(14) 0.0273(13) -0.0037(11) 0.0085(11) -0.0024(12)
N5 0.0324(13) 0.0259(12) 0.0302(12) -0.0071(10) 0.0111(10) -0.0027(10)
C31 0.050(2) 0.0275(16) 0.053(2) -0.0139(14) 0.0215(16) -0.0069(14)
C32 0.0300(14) 0.0311(15) 0.0202(12) -0.0032(11) 0.0078(10) -0.0071(12)
C33 0.0413(18) 0.0279(15) 0.0374(16) 0.0005(12) 0.0163(13) -0.0049(13)
C34 0.057(2) 0.0322(18) 0.058(2) -0.0030(16) 0.0278(18) -0.0119(16)
C35 0.058(2) 0.045(2) 0.057(2) -0.0132(17) 0.0290(19) -0.0272(18)
C36 0.0357(17) 0.056(2) 0.0389(17) -0.0140(15) 0.0178(14) -0.0190(16)
C37 0.0321(16) 0.0413(18) 0.0270(14) -0.0054(12) 0.0112(12) -0.0065(13)
C38 0.0301(15) 0.0274(14) 0.0324(15) -0.0065(12) 0.0108(12) -0.0030(12)
C39 0.0372(17) 0.0339(16) 0.0345(16) -0.0033(13) 0.0082(13) 0.0032(13)
C40 0.0315(16) 0.0363(17) 0.0496(19) -0.0068(14) 0.0105(14) 0.0031(13)
C41 0.0338(17) 0.0339(17) 0.0461(18) -0.0118(14) 0.0184(14) -0.0033(13)
C42 0.0449(19) 0.0399(18) 0.0331(16) -0.0059(13) 0.0165(14) -0.0018(15)
C43 0.0372(17) 0.0355(17) 0.0325(15) -0.0033(13) 0.0109(12) 0.0027(13)
N6 0.0277(12) 0.0274(12) 0.0242(11) -0.0015(9) 0.0074(9) -0.0008(10)
C44 0.0242(14) 0.0369(16) 0.0283(14) 0.0022(12) 0.0062(11) 0.0008(12)
C45 0.0267(14) 0.0272(14) 0.0243(13) -0.0012(11) 0.0041(10) 0.0008(11)
N7 0.0250(12) 0.0264(12) 0.0243(11) 0.0000(9) 0.0071(9) 0.0018(10)
C46 0.0299(15) 0.0243(13) 0.0248(13) -0.0001(11) 0.0069(11) 0.0003(11)
C47 0.0280(14) 0.0260(14) 0.0257(13) -0.0011(11) 0.0039(11) 0.0018(11)
N8 0.0282(13) 0.0296(13) 0.0282(12) -0.0003(10) 0.0061(9) 0.0050(10)
C48 0.0343(17) 0.0376(18) 0.0422(17) 0.0040(14) 0.0094(13) 0.0141(14)
C49 0.0315(15) 0.0206(13) 0.0320(14) -0.0005(11) 0.0127(12) 0.0000(11)
C50 0.0328(16) 0.0224(14) 0.0377(16) 0.0010(12) 0.0114(12) 0.0022(12)
C51 0.0353(17) 0.0311(16) 0.055(2) 0.0045(14) 0.0178(15) 0.0023(14)
C52 0.052(2) 0.0357(18) 0.063(2) 0.0043(16) 0.0375(19) 0.0057(16)
C53 0.061(2) 0.043(2) 0.0431(19) 0.0067(15) 0.0307(17) 0.0071(17)
C54 0.0451(19) 0.0369(17) 0.0350(16) 0.0065(13) 0.0150(14) 0.0074(14)
C55 0.0350(16) 0.0235(14) 0.0285(14) -0.0015(11) 0.0088(12) 0.0034(12)
C56 0.0420(18) 0.0308(16) 0.0325(15) -0.0006(12) 0.0002(13) -0.0007(13)
C57 0.055(2) 0.0321(17) 0.0339(16) 0.0059(13) 0.0074(14) 0.0045(15)
C58 0.052(2) 0.0262(15) 0.0480(19) 0.0069(14) 0.0244(16) 0.0054(14)
C59 0.0388(18) 0.0308(16) 0.0524(19) -0.0038(14) 0.0156(15) -0.0039(14)
C60 0.0295(15) 0.0304(15) 0.0421(17) -0.0008(13) 0.0082(12) 0.0062(12)
C61 0.0319(15) 0.0310(15) 0.0332(15) -0.0022(12) 0.0154(12) -0.0040(12)
C62 0.0275(15) 0.0328(15) 0.0298(14) -0.0028(12) 0.0082(11) -0.0056(12)
N9 0.0280(12) 0.0291(12) 0.0252(11) -0.0030(9) 0.0090(9) -0.0031(10)
C63 0.0275(15) 0.0299(15) 0.0283(14) -0.0070(11) 0.0041(11) -0.0042(12)
C64 0.0307(16) 0.0403(18) 0.0366(16) -0.0114(14) 0.0092(12) -0.0065(13)
N10 0.0273(13) 0.0384(15) 0.0407(14) -0.0114(12) 0.0122(11) -0.0077(11)
C65 0.0342(18) 0.060(2) 0.060(2) -0.0215(19) 0.0215(16) -0.0157(17)
C66 0.0274(14) 0.0373(16) 0.0244(13) -0.0086(12) 0.0050(11) -0.0064(12)
C67 0.0371(17) 0.0408(17) 0.0233(13) -0.0053(12) 0.0042(12) -0.0078(13)
C68 0.0429(19) 0.065(2) 0.0264(15) -0.0072(15) 0.0105(13) -0.0206(17)
C69 0.0377(18) 0.078(3) 0.0389(18) -0.0260(18) 0.0190(15) -0.0172(18)
C70 0.0394(19) 0.058(2) 0.054(2) -0.0313(19) 0.0135(16) -0.0075(17)
C71 0.0345(17) 0.0390(18) 0.0425(17) -0.0162(14) 0.0128(13) -0.0102(14)
C72 0.0270(16) 0.0528(18) 0.0675(18) -0.0287(17) 0.0118(15) -0.0102(15)
C73 0.039(2) 0.083(3) 0.0636(19) -0.0377(18) 0.0047(18) -0.010(2)
C74 0.052(2) 0.087(3) 0.079(2) -0.0455(19) 0.000(2) -0.008(2)
C75 0.038(2) 0.078(2) 0.113(3) -0.049(2) 0.014(2) 0.001(2)
C76 0.032(2) 0.052(2) 0.129(3) -0.025(2) 0.020(2) -0.0089(17)
C77 0.038(2) 0.050(2) 0.105(3) -0.0257(17) 0.027(2) -0.0096(17)
O2 0.0308(11) 0.0284(11) 0.0291(10) -0.0080(8) 0.0094(8) -0.0011(8)
O3 0.0273(10) 0.0272(10) 0.0297(10) -0.0072(8) 0.0045(8) 0.0049(8)
C78 0.0307(15) 0.0242(14) 0.0231(13) -0.0017(10) 0.0081(11) 0.0030(11)
C79 0.0316(15) 0.0269(14) 0.0233(13) 0.0018(11) 0.0068(11) 0.0066(11)
C80 0.0316(16) 0.0386(17) 0.0310(15) -0.0024(13) 0.0060(12) 0.0051(13)
C81 0.0330(17) 0.048(2) 0.0382(17) 0.0023(14) 0.0089(13) 0.0140(14)
C82 0.049(2) 0.0400(19) 0.0409(18) 0.0013(14) 0.0126(15) 0.0229(16)
C83 0.053(2) 0.0316(17) 0.0395(17) -0.0071(14) 0.0040(15) 0.0137(15)
C84 0.0385(17) 0.0268(15) 0.0338(15) -0.0008(12) 0.0072(12) 0.0066(13)
N11 0.0351(14) 0.0280(13) 0.0314(13) 0.0014(10) 0.0109(10) -0.0027(11)
C85 0.0409(18) 0.0300(17) 0.0435(18) -0.0012(14) 0.0107(14) -0.0063(14)
C86 0.087(4) 0.040(2) 0.093(4) -0.012(2) 0.009(3) -0.030(2)
B1 0.053(5) 0.037(4) 0.094(4) -0.006(5) 0.025(4) 0.000(4)
F1 0.070(6) 0.044(3) 0.098(7) -0.019(4) 0.017(5) -0.026(3)
F2 0.085(5) 0.067(3) 0.151(8) -0.035(5) 0.050(5) 0.013(4)
F3 0.126(8) 0.073(5) 0.104(4) 0.009(4) 0.052(4) 0.032(5)
F4 0.072(4) 0.048(4) 0.170(7) -0.001(5) -0.003(5) -0.030(3)
B2 0.049(6) 0.030(6) 0.075(6) 0.015(6) 0.022(5) -0.014(5)
F5 0.132(10) 0.078(7) 0.131(8) -0.030(6) -0.002(7) -0.046(8)
F6 0.066(5) 0.086(8) 0.121(9) 0.041(7) 0.051(5) 0.023(5)
F7 0.092(11) 0.037(5) 0.060(8) 0.028(5) -0.006(7) -0.028(5)
F8 0.071(7) 0.047(6) 0.129(8) 0.041(7) 0.063(8) 0.010(5)
B3 0.117(16) 0.106(15) 0.117(16) 0.001(11) 0.024(11) 0.005(12)
F9 0.15(2) 0.12(2) 0.130(16) -0.009(15) -0.003(17) 0.01(2)
F10 0.119(15) 0.08(2) 0.12(2) 0.046(18) 0.027(13) 0.009(14)
F11 0.11(2) 0.19(2) 0.153(19) -0.06(2) 0.002(19) 0.02(2)
F12 0.13(3) 0.122(16) 0.16(3) 0.017(16) 0.02(2) -0.032(16)
B4 0.042(4) 0.046(4) 0.039(5) 0.002(4) 0.007(4) 0.006(5)
F13 0.038(4) 0.140(9) 0.102(7) -0.066(7) 0.024(4) -0.020(6)
F14 0.039(3) 0.088(7) 0.069(5) 0.005(5) -0.001(3) 0.004(3)
F15 0.131(9) 0.066(5) 0.144(9) 0.049(5) 0.003(8) 0.024(5)
F16 0.079(5) 0.163(11) 0.047(3) 0.022(5) 0.022(3) 0.017(6)
B5 0.045(6) 0.055(6) 0.043(6) 0.006(6) 0.012(6) -0.011(7)
F17 0.048(6) 0.094(10) 0.062(5) 0.038(6) 0.020(4) 0.023(7)
F18 0.088(8) 0.050(5) 0.129(11) 0.041(5) -0.013(7) 0.005(5)
F19 0.115(13) 0.107(9) 0.089(7) -0.029(8) 0.026(9) 0.021(10)
F20 0.042(5) 0.132(15) 0.110(11) -0.020(11) -0.004(5) -0.011(6)
B6 0.027(7) 0.036(6) 0.034(7) -0.001(6) 0.004(3) -0.002(4)
F21 0.079(8) 0.073(6) 0.058(6) -0.006(5) 0.021(5) -0.045(6)
F22 0.131(13) 0.093(8) 0.095(9) 0.042(7) -0.006(8) 0.058(9)
F23 0.032(5) 0.081(10) 0.034(4) -0.014(6) 0.009(3) -0.012(6)
F24 0.049(6) 0.119(12) 0.048(6) -0.041(8) 0.021(5) -0.037(6)
N12 0.112(4) 0.167(6) 0.125(5) 0.097(5) -0.062(4) -0.081(4)
C87 0.091(4) 0.062(3) 0.061(3) 0.026(2) -0.026(3) -0.014(3)
C88 0.065(3) 0.066(3) 0.051(2) -0.002(2) 0.0013(19) 0.011(2)
N13 0.20(2) 0.165(11) 0.25(3) -0.002(19) 0.016(19) 0.068(18)
C89 0.093(12) 0.149(10) 0.097(11) -0.061(10) -0.017(9) -0.008(10)
C90 0.086(11) 0.152(10) 0.066(9) 0.021(10) -0.012(8) -0.008(11)
N14 0.066(11) 0.118(9) 0.18(2) -0.011(15) -0.048(12) -0.010(11)
C91 0.046(7) 0.113(8) 0.050(7) 0.000(9) -0.002(6) 0.010(8)
C92 0.16(2) 0.131(10) 0.16(2) 0.021(16) -0.087(17) -0.051(16)
N15 0.066(10) 0.161(15) 0.098(12) -0.054(10) 0.003(9) 0.033(11)
C93 0.23(2) 0.22(2) 0.21(2) 0.031(13) 0.025(13) 0.004(14)
C94 0.070(13) 0.123(14) 0.100(13) -0.074(9) -0.054(11) 0.048(12)
O4 0.069(3) 0.091(4) 0.084(4) -0.007(3) 0.020(3) 0.006(3)
C95 0.077(4) 0.077(5) 0.073(5) -0.001(4) 0.037(4) 0.001(3)
C96 0.064(4) 0.092(7) 0.069(6) -0.007(5) 0.013(4) 0.004(4)
O5 0.144(11) 0.089(9) 0.115(8) 0.015(7) 0.046(8) 0.038(8)
C97 0.145(12) 0.088(12) 0.107(9) -0.009(10) 0.019(11) 0.006(11)
C98 0.139(12) 0.110(16) 0.18(2) -0.033(15) 0.075(13) 0.039(13)
O6 0.106(6) 0.159(7) 0.121(6) -0.043(5) 0.033(4) -0.074(5)
C99 0.081(6) 0.134(7) 0.099(7) -0.001(7) 0.002(5) -0.035(6)
C100 0.070(8) 0.134(7) 0.108(10) -0.027(6) -0.035(7) -0.014(6)
O7 0.196(12) 0.164(10) 0.195(13) 0.003(7) 0.017(8) 0.004(7)
C101 0.115(13) 0.150(11) 0.098(12) -0.028(9) 0.021(9) -0.015(10)
C102 0.060(11) 0.202(15) 0.087(13) -0.026(13) 0.004(9) -0.012(10)
O8 0.160(10) 0.129(7) 0.132(9) 0.013(6) 0.008(7) -0.064(7)
C103 0.116(9) 0.159(9) 0.097(9) 0.041(8) -0.004(7) 0.001(10)
C104 0.162(13) 0.198(15) 0.123(12) 0.039(11) 0.055(10) -0.056(11)
O9 0.199(13) 0.176(13) 0.098(8) -0.024(8) -0.030(7) -0.060(10)
C105 0.134(13) 0.108(9) 0.181(13) -0.009(10) 0.000(9) 0.005(9)
C106 0.177(15) 0.091(8) 0.056(7) -0.025(7) -0.014(7) 0.019(8)

loop_
_atom_type_symbol
_atom_type_description
_atom_type_scat_dispersion_real
_atom_type_scat_dispersion_imag
_atom_type_scat_source
C C 0.0033 0.0016 'International Tables Vol C Tables 4.2.6.8 and 6.1.1.4'
H H 0.0000 0.0000 'International Tables Vol C Tables 4.2.6.8 and 6.1.1.4'
N N 0.0061 0.0033 'International Tables Vol C Tables 4.2.6.8 and 6.1.1.4'
O O 0.0106 0.0060 'International Tables Vol C Tables 4.2.6.8 and 6.1.1.4'
Fe Fe 0.3463 0.8444 'International Tables Vol C Tables 4.2.6.8 and 6.1.1.4'
B B 0.0013 0.0007 'International Tables Vol C Tables 4.2.6.8 and 6.1.1.4'
F F 0.0171 0.0103 'International Tables Vol C Tables 4.2.6.8 and 6.1.1.4'

loop_
_geom_angle_atom_site_label_1
_geom_angle_atom_site_label_2
_geom_angle_atom_site_label_3
_geom_angle
O1 Fe1 N2 159.52(9)
O1 Fe1 N11 92.16(9)
N2 Fe1 N11 101.91(10)
O1 Fe1 N4 91.75(8)
N2 Fe1 N4 98.59(9)
N11 Fe1 N4 105.57(9)
O1 Fe1 O2 85.36(8)
N2 Fe1 O2 80.74(8)
N11 Fe1 O2 86.70(8)
N4 Fe1 O2 167.52(8)
O1 Fe1 N1 88.95(9)
N2 Fe1 N1 75.80(10)
N11 Fe1 N1 175.00(9)
N4 Fe1 N1 79.27(8)
O2 Fe1 N1 88.53(8)
O1 Fe2 O3 97.97(8)
O1 Fe2 N9 151.36(8)
O3 Fe2 N9 92.32(9)
O1 Fe2 N7 95.76(9)
O3 Fe2 N7 124.23(9)
N9 Fe2 N7 100.37(10)
O1 Fe2 N6 85.29(8)
O3 Fe2 N6 156.29(9)
N9 Fe2 N6 75.09(9)
N7 Fe2 N6 78.42(9)
C1 O1 Fe2 121.64(18)
C1 O1 Fe1 117.25(17)
Fe2 O1 Fe1 121.10(9)
O1 C1 C6 119.7(3)
O1 C1 C2 119.5(3)
C6 C1 C2 120.8(3)
C3 C2 C1 118.3(3)
C3 C2 C8 121.2(3)
C1 C2 C8 120.4(3)
C4 C3 C2 121.9(3)
C4 C3 H1 119.1
C2 C3 H1 119.1
C5 C4 C3 118.0(3)
C5 C4 C7 121.7(3)
C3 C4 C7 120.3(3)
C4 C5 C6 122.0(3)
C4 C5 H2 119.0
C6 C5 H2 119.0
C5 C6 C1 119.0(3)
C5 C6 C9 122.3(3)
C1 C6 C9 118.5(3)
C4 C7 H3 109.5
C4 C7 H4 109.5
H3 C7 H4 109.5
C4 C7 H5 109.5
H3 C7 H5 109.5
H4 C7 H5 109.5
N1 C8 C2 111.9(2)
N1 C8 H6 109.2
C2 C8 H6 109.2
N1 C8 H7 109.2
C2 C8 H7 109.2
H6 C8 H7 107.9
N6 C9 C6 113.3(2)
N6 C9 H8 108.9
C6 C9 H8 108.9
N6 C9 H9 108.9
C6 C9 H9 108.9
H8 C9 H9 107.7
C10 N1 C27 109.5(2)
C10 N1 C8 111.0(2)
C27 N1 C8 111.7(2)
C10 N1 Fe1 106.40(17)
C27 N1 Fe1 107.72(17)
C8 N1 Fe1 110.33(18)
N1 C10 C11 108.1(2)
N1 C10 H10 110.1
C11 C10 H10 110.1
N1 C10 H11 110.1
C11 C10 H11 110.1
H10 C10 H11 108.4
N2 C11 N3 111.0(3)
N2 C11 C10 122.8(3)
N3 C11 C10 125.7(3)
C11 N2 C12 106.5(2)
C11 N2 Fe1 111.2(2)
C12 N2 Fe1 134.0(2)
C13 C12 N2 109.2(3)
C13 C12 C15 130.6(3)
N2 C12 C15 119.9(3)
C12 C13 N3 105.4(3)
C12 C13 C21 129.5(3)
N3 C13 C21 125.1(3)
C11 N3 C13 107.9(2)
C11 N3 C14 124.0(3)
C13 N3 C14 128.0(3)
N3 C14 H12 109.5
N3 C14 H13 109.5
H12 C14 H13 109.5
N3 C14 H14 109.5
H12 C14 H14 109.5
H13 C14 H14 109.5
C20 C15 C16 119.0(3)
C20 C15 C12 120.8(3)
C16 C15 C12 120.1(3)
C15 C16 C17 120.7(3)
C15 C16 H15 119.7
C17 C16 H15 119.7
C18 C17 C16 119.7(4)
C18 C17 H16 120.1
C16 C17 H16 120.1
C17 C18 C19 120.2(4)
C17 C18 H17 119.9
C19 C18 H17 119.9
C18 C19 C20 119.9(3)
C18 C19 H18 120.0
C20 C19 H18 120.0
C15 C20 C19 120.3(4)
C15 C20 H19 119.8
C19 C20 H19 119.8
C26 C21 C22 118.5(3)
C26 C21 C13 119.6(3)
C22 C21 C13 121.8(3)
C23 C22 C21 119.7(3)
C23 C22 H20 120.2
C21 C22 H20 120.2
C24 C23 C22 121.2(3)
C24 C23 H21 119.4
C22 C23 H21 119.4
C23 C24 C25 119.4(3)
C23 C24 H22 120.3
C25 C24 H22 120.3
C26 C25 C24 120.1(3)
C26 C25 H23 120.0
C24 C25 H23 120.0
C25 C26 C21 121.2(3)
C25 C26 H24 119.4
C21 C26 H24 119.4
N1 C27 C28 109.7(2)
N1 C27 H25 109.7
C28 C27 H25 109.7
N1 C27 H26 109.7
C28 C27 H26 109.7
H25 C27 H26 108.2
N4 C28 N5 111.5(2)
N4 C28 C27 123.7(2)
N5 C28 C27 124.8(3)
C28 N4 C29 105.8(2)
C28 N4 Fe1 110.05(17)
C29 N4 Fe1 140.78(19)
C30 C29 N4 109.1(2)
C30 C29 C32 128.5(2)
N4 C29 C32 122.3(2)
C29 C30 N5 106.7(2)
C29 C30 C38 130.7(3)
N5 C30 C38 122.6(3)
C28 N5 C30 106.9(2)
C28 N5 C31 126.8(3)
C30 N5 C31 126.3(2)
N5 C31 H27 109.5
N5 C31 H28 109.5
H27 C31 H28 109.5
N5 C31 H29 109.5
H27 C31 H29 109.5
H28 C31 H29 109.5
C33 C32 C37 118.3(3)
C33 C32 C29 120.6(3)
C37 C32 C29 121.1(3)
C32 C33 C34 121.1(3)
C32 C33 H30 119.4
C34 C33 H30 119.4
C35 C34 C33 119.7(4)
C35 C34 H31 120.2
C33 C34 H31 120.2
C36 C35 C34 119.8(3)
C36 C35 H32 120.1
C34 C35 H32 120.1
C35 C36 C37 120.8(3)
C35 C36 H33 119.6
C37 C36 H33 119.6
C36 C37 C32 120.2(3)
C36 C37 H34 119.9
C32 C37 H34 119.9
C39 C38 C43 119.5(3)
C39 C38 C30 120.9(3)
C43 C38 C30 119.5(3)
C38 C39 C40 119.9(3)
C38 C39 H35 120.0
C40 C39 H35 120.0
C41 C40 C39 120.3(3)
C41 C40 H36 119.9
C39 C40 H36 119.9
C42 C41 C40 119.8(3)
C42 C41 H37 120.1
C40 C41 H37 120.1
C41 C42 C43 120.3(3)
C41 C42 H38 119.8
C43 C42 H38 119.8
C42 C43 C38 120.1(3)
C42 C43 H39 119.9
C38 C43 H39 119.9
C9 N6 C61 110.3(2)
C9 N6 C44 110.5(2)
C61 N6 C44 110.7(2)
C9 N6 Fe2 111.72(18)
C61 N6 Fe2 106.81(17)
C44 N6 Fe2 106.64(16)
N6 C44 C45 108.7(2)
N6 C44 H40 109.9
C45 C44 H40 109.9
N6 C44 H41 109.9
C45 C44 H41 109.9
H40 C44 H41 108.3
N7 C45 N8 111.6(2)
N7 C45 C44 122.3(3)
N8 C45 C44 126.0(3)
C45 N7 C46 105.8(2)
C45 N7 Fe2 112.91(18)
C46 N7 Fe2 135.90(19)
C47 C46 N7 108.9(2)
C47 C46 C49 129.0(3)
N7 C46 C49 121.8(2)
C46 C47 N8 106.3(2)
C46 C47 C55 131.2(3)
N8 C47 C55 122.4(2)
C45 N8 C47 107.4(2)
C45 N8 C48 125.7(3)
C47 N8 C48 126.7(3)
N8 C48 H42 109.5
N8 C48 H43 109.5
H42 C48 H43 109.5
N8 C48 H44 109.5
H42 C48 H44 109.5
H43 C48 H44 109.5
C50 C49 C54 118.7(3)
C50 C49 C46 121.9(3)
C54 C49 C46 119.3(3)
C49 C50 C51 120.6(3)
C49 C50 H45 119.7
C51 C50 H45 119.7
C52 C51 C50 119.8(3)
C52 C51 H46 120.1
C50 C51 H46 120.1
C53 C52 C51 119.9(3)
C53 C52 H47 120.1
C51 C52 H47 120.1
C52 C53 C54 120.6(3)
C52 C53 H48 119.7
C54 C53 H48 119.7
C53 C54 C49 120.3(3)
C53 C54 H49 119.8
C49 C54 H49 119.8
C56 C55 C60 118.9(3)
C56 C55 C47 121.2(3)
C60 C55 C47 119.9(3)
C57 C56 C55 120.2(3)
C57 C56 H50 119.9
C55 C56 H50 119.9
C58 C57 C56 120.3(3)
C58 C57 H51 119.9
C56 C57 H51 119.9
C57 C58 C59 120.0(3)
C57 C58 H52 120.0
C59 C58 H52 120.0
C58 C59 C60 120.4(3)
C58 C59 H53 119.8
C60 C59 H53 119.8
C59 C60 C55 120.2(3)
C59 C60 H54 119.9
C55 C60 H54 119.9
N6 C61 C62 107.1(2)
N6 C61 H55 110.3
C62 C61 H55 110.3
N6 C61 H56 110.3
C62 C61 H56 110.3
H55 C61 H56 108.6
N9 C62 N10 111.2(3)
N9 C62 C61 121.2(3)
N10 C62 C61 127.5(3)
C62 N9 C63 106.5(2)
C62 N9 Fe2 116.09(19)
C63 N9 Fe2 137.43(19)
C64 C63 N9 108.7(2)
C64 C63 C66 128.8(3)
N9 C63 C66 122.4(3)
C63 C64 N10 106.5(3)
C63 C64 C72 129.7(3)
N10 C64 C72 123.7(3)
C62 N10 C64 107.2(2)
C62 N10 C65 126.7(3)
C64 N10 C65 125.9(3)
N10 C65 H57 109.5
N10 C65 H58 109.5
H57 C65 H58 109.5
N10 C65 H59 109.5
H57 C65 H59 109.5
H58 C65 H59 109.5
C71 C66 C67 118.8(3)
C71 C66 C63 121.5(3)
C67 C66 C63 119.7(3)
C68 C67 C66 120.0(3)
C68 C67 H60 120.0
C66 C67 H60 120.0
C69 C68 C67 120.2(3)
C69 C68 H61 119.9
C67 C68 H61 119.9
C68 C69 C70 120.2(3)
C68 C69 H62 119.9
C70 C69 H62 119.9
C71 C70 C69 119.9(4)
C71 C70 H63 120.1
C69 C70 H63 120.1
C70 C71 C66 120.9(3)
C70 C71 H64 119.6
C66 C71 H64 119.6
C77 C72 C73 119.8(4)
C77 C72 C64 122.1(4)
C73 C72 C64 118.0(4)
C74 C73 C72 121.9(5)
C74 C73 H65 119.0
C72 C73 H65 119.0
C75 C74 C73 118.2(6)
C75 C74 H66 120.9
C73 C74 H66 120.9
C74 C75 C76 123.0(5)
C74 C75 H67 118.5
C76 C75 H67 118.5
C75 C76 C77 119.9(5)
C75 C76 H68 120.1
C77 C76 H68 120.1
C72 C77 C76 117.1(5)
C72 C77 H69 121.5
C76 C77 H69 121.5
C78 O2 Fe1 123.48(18)
C78 O3 Fe2 130.88(18)
O2 C78 O3 124.8(3)
O2 C78 C79 118.5(3)
O3 C78 C79 116.7(2)
C84 C79 C80 119.3(3)
C84 C79 C78 120.1(3)
C80 C79 C78 120.6(3)
C81 C80 C79 120.2(3)
C81 C80 H70 119.9
C79 C80 H70 119.9
C82 C81 C80 120.3(3)
C82 C81 H71 119.8
C80 C81 H71 119.8
C83 C82 C81 119.8(3)
C83 C82 H72 120.1
C81 C82 H72 120.1
C82 C83 C84 120.1(3)
C82 C83 H73 120.0
C84 C83 H73 120.0
C79 C84 C83 120.4(3)
C79 C84 H74 119.8
C83 C84 H74 119.8
C85 N11 Fe1 163.3(3)
N11 C85 C86 178.5(4)
C85 C86 H75 109.5
C85 C86 H76 109.5
H75 C86 H76 109.5
C85 C86 H77 109.5
H75 C86 H77 109.5
H76 C86 H77 109.5
F2 B1 F3 110.7(10)
F2 B1 F1 112.6(10)
F3 B1 F1 108.0(10)
F2 B1 F4 107.8(10)
F3 B1 F4 110.2(10)
F1 B1 F4 107.5(10)
F8 B2 F6 109.4(12)
F8 B2 F5 107.5(12)
F6 B2 F5 109.1(13)
F8 B2 F7 111.6(13)
F6 B2 F7 111.9(12)
F5 B2 F7 107.2(12)
F10 B3 F11 109.8(18)
F10 B3 F9 109.5(17)
F11 B3 F9 110.1(18)
F10 B3 F12 109.5(18)
F11 B3 F12 108.8(17)
F9 B3 F12 109.2(18)
F16 B4 F14 109.8(11)
F16 B4 F15 111.0(11)
F14 B4 F15 107.7(11)
F16 B4 F13 109.0(12)
F14 B4 F13 111.9(11)
F15 B4 F13 107.4(11)
F20 B5 F17 110.3(14)
F20 B5 F18 109.8(14)
F17 B5 F18 109.3(13)
F20 B5 F19 110.9(15)
F17 B5 F19 107.6(14)
F18 B5 F19 108.9(14)
F21 B6 F22 109.5(13)
F21 B6 F24 110.7(13)
F22 B6 F24 110.2(14)
F21 B6 F23 108.1(12)
F22 B6 F23 107.4(13)
F24 B6 F23 110.9(12)
N12 C87 C88 179.9(7)
C87 C88 H78 109.5
C87 C88 H79 109.5
H78 C88 H79 109.5
C87 C88 H80 109.5
H78 C88 H80 109.5
H79 C88 H80 109.5
N13 C89 C90 180.0(2)
C89 C90 H81 109.5
C89 C90 H82 109.5
H81 C90 H82 109.5
C89 C90 H83 109.5
H81 C90 H83 109.5
H82 C90 H83 109.5
N14 C91 C92 179.98(14)
C91 C92 H84 109.5
C91 C92 H85 109.5
H84 C92 H85 109.5
C91 C92 H86 109.5
H84 C92 H86 109.5
H85 C92 H86 109.5
N15 C93 C94 180.0(15)
C93 C94 H87 109.5
C93 C94 H88 109.5
H87 C94 H88 109.5
C93 C94 H89 109.5
H87 C94 H89 109.5
H88 C94 H89 109.5
C95 O4 H90 109.5
O4 C95 C96 111.5(8)
O4 C95 H91 109.3
C96 C95 H91 109.3
O4 C95 H92 109.3
C96 C95 H92 109.3
H91 C95 H92 108.0
C95 C96 H93 109.5
C95 C96 H94 109.5
H93 C96 H94 109.5
C95 C96 H95 109.5
H93 C96 H95 109.5
H94 C96 H95 109.5
C97 O5 H96 109.5
O5 C97 C98 97.3(16)
O5 C97 H97 112.3
C98 C97 H97 112.3
O5 C97 H98 112.3
C98 C97 H98 112.3
H97 C97 H98 109.9
C97 C98 H99 109.5
C97 C98 H100 109.5
H99 C98 H100 109.5
C97 C98 H101 109.5
H99 C98 H101 109.5
H100 C98 H101 109.5
C99 O6 H102 109.5
O6 C99 C100 113.3(13)
O6 C99 H103 108.9
C100 C99 H103 108.9
O6 C99 H104 108.9
C100 C99 H104 108.9
H103 C99 H104 107.7
C99 C100 H105 109.5
C99 C100 H106 109.5
H105 C100 H106 109.5
C99 C100 H107 109.5
H105 C100 H107 109.5
H106 C100 H107 109.5
C101 O7 H108 109.5
O7 C101 C102 106.4(19)
O7 C101 H109 110.5
C102 C101 H109 110.5
O7 C101 H110 110.5
C102 C101 H110 110.5
H109 C101 H110 108.6
C101 C102 H111 109.5
C101 C102 H112 109.5
H111 C102 H112 109.5
C101 C102 H113 109.5
H111 C102 H113 109.5
H112 C102 H113 109.5
C103 O8 H114 109.5
O8 C103 C104 126.7(16)
O8 C103 H115 105.6
C104 C103 H115 105.6
O8 C103 H116 105.6
C104 C103 H116 105.6
H115 C103 H116 106.1
C103 C104 H117 109.5
C103 C104 H118 109.5
H117 C104 H118 109.5
C103 C104 H119 109.5
H117 C104 H119 109.5
H118 C104 H119 109.5
C105 O9 H120 109.5
O9 C105 C106 111.0(17)
O9 C105 H121 109.4
C106 C105 H121 109.4
O9 C105 H122 109.4
C106 C105 H122 109.4
H121 C105 H122 108.0
C105 C106 H123 109.5
C105 C106 H124 109.5
H123 C106 H124 109.5
C105 C106 H125 109.5
H123 C106 H125 109.5
H124 C106 H125 109.5

loop_
_geom_bond_atom_site_label_1
_geom_bond_atom_site_label_2
_geom_bond_distance
Fe1 O1 2.043(2)
Fe1 N2 2.126(2)
Fe1 N11 2.137(3)
Fe1 N4 2.194(2)
Fe1 O2 2.1955(19)
Fe1 N1 2.260(2)
Fe2 O1 2.0160(19)
Fe2 O3 2.017(2)
Fe2 N9 2.117(2)
Fe2 N7 2.118(2)
Fe2 N6 2.329(2)
O1 C1 1.363(3)
C1 C6 1.396(4)
C1 C2 1.400(4)
C2 C3 1.400(4)
C2 C8 1.500(4)
C3 C4 1.398(5)
C3 H1 0.9500
C4 C5 1.385(5)
C4 C7 1.505(4)
C5 C6 1.391(4)
C5 H2 0.9500
C6 C9 1.504(4)
C7 H3 0.9800
C7 H4 0.9800
C7 H5 0.9800
C8 N1 1.487(4)
C8 H6 0.9900
C8 H7 0.9900
C9 N6 1.478(4)
C9 H8 0.9900
C9 H9 0.9900
N1 C10 1.480(4)
N1 C27 1.483(4)
C10 C11 1.487(4)
C10 H10 0.9900
C10 H11 0.9900
C11 N2 1.325(4)
C11 N3 1.345(4)
N2 C12 1.384(4)
C12 C13 1.375(4)
C12 C15 1.476(4)
C13 N3 1.391(4)
C13 C21 1.468(4)
N3 C14 1.467(4)
C14 H12 0.9800
C14 H13 0.9800
C14 H14 0.9800
C15 C20 1.387(4)
C15 C16 1.388(5)
C16 C17 1.393(5)
C16 H15 0.9500
C17 C18 1.373(6)
C17 H16 0.9500
C18 C19 1.389(7)
C18 H17 0.9500
C19 C20 1.389(5)
C19 H18 0.9500
C20 H19 0.9500
C21 C26 1.394(5)
C21 C22 1.404(4)
C22 C23 1.382(5)
C22 H20 0.9500
C23 C24 1.381(5)
C23 H21 0.9500
C24 C25 1.385(5)
C24 H22 0.9500
C25 C26 1.378(5)
C25 H23 0.9500
C26 H24 0.9500
C27 C28 1.492(4)
C27 H25 0.9900
C27 H26 0.9900
C28 N4 1.330(4)
C28 N5 1.354(4)
N4 C29 1.395(3)
C29 C30 1.365(4)
C29 C32 1.463(4)
C30 N5 1.388(4)
C30 C38 1.482(4)
N5 C31 1.455(4)
C31 H27 0.9800
C31 H28 0.9800
C31 H29 0.9800
C32 C33 1.389(4)
C32 C37 1.400(4)
C33 C34 1.399(5)
C33 H30 0.9500
C34 C35 1.388(6)
C34 H31 0.9500
C35 C36 1.370(6)
C35 H32 0.9500
C36 C37 1.399(5)
C36 H33 0.9500
C37 H34 0.9500
C38 C39 1.381(5)
C38 C43 1.393(4)
C39 C40 1.395(4)
C39 H35 0.9500
C40 C41 1.384(5)
C40 H36 0.9500
C41 C42 1.372(5)
C41 H37 0.9500
C42 C43 1.390(4)
C42 H38 0.9500
C43 H39 0.9500
N6 C61 1.480(4)
N6 C44 1.483(4)
C44 C45 1.488(4)
C44 H40 0.9900
C44 H41 0.9900
C45 N7 1.324(4)
C45 N8 1.346(4)
N7 C46 1.399(4)
C46 C47 1.367(4)
C46 C49 1.471(4)
C47 N8 1.389(4)
C47 C55 1.474(4)
N8 C48 1.460(4)
C48 H42 0.9800
C48 H43 0.9800
C48 H44 0.9800
C49 C50 1.386(4)
C49 C54 1.394(4)
C50 C51 1.394(4)
C50 H45 0.9500
C51 C52 1.386(5)
C51 H46 0.9500
C52 C53 1.370(6)
C52 H47 0.9500
C53 C54 1.387(5)
C53 H48 0.9500
C54 H49 0.9500
C55 C56 1.393(4)
C55 C60 1.395(4)
C56 C57 1.390(5)
C56 H50 0.9500
C57 C58 1.376(5)
C57 H51 0.9500
C58 C59 1.378(5)
C58 H52 0.9500
C59 C60 1.383(5)
C59 H53 0.9500
C60 H54 0.9500
C61 C62 1.498(4)
C61 H55 0.9900
C61 H56 0.9900
C62 N9 1.328(4)
C62 N10 1.342(4)
N9 C63 1.385(4)
C63 C64 1.365(4)
C63 C66 1.473(4)
C64 N10 1.390(4)
C64 C72 1.471(5)
N10 C65 1.463(4)
C65 H57 0.9800
C65 H58 0.9800
C65 H59 0.9800
C66 C71 1.384(5)
C66 C67 1.399(4)
C67 C68 1.392(4)
C67 H60 0.9500
C68 C69 1.369(6)
C68 H61 0.9500
C69 C70 1.383(6)
C69 H62 0.9500
C70 C71 1.381(4)
C70 H63 0.9500
C71 H64 0.9500
C72 C77 1.377(7)
C72 C73 1.408(6)
C73 C74 1.378(6)
C73 H65 0.9500
C74 C75 1.333(8)
C74 H66 0.9500
C75 C76 1.374(8)
C75 H67 0.9500
C76 C77 1.441(7)
C76 H68 0.9500
C77 H69 0.9500
O2 C78 1.251(3)
O3 C78 1.270(4)
C78 C79 1.499(4)
C79 C84 1.387(4)
C79 C80 1.390(4)
C80 C81 1.388(4)
C80 H70 0.9500
C81 C82 1.383(5)
C81 H71 0.9500
C82 C83 1.383(6)
C82 H72 0.9500
C83 C84 1.391(4)
C83 H73 0.9500
C84 H74 0.9500
N11 C85 1.136(4)
C85 C86 1.462(5)
C86 H75 0.9800
C86 H76 0.9800
C86 H77 0.9800
B1 F2 1.371(11)
B1 F3 1.374(13)
B1 F1 1.384(13)
B1 F4 1.400(13)
B2 F8 1.356(15)
B2 F6 1.365(15)
B2 F5 1.380(16)
B2 F7 1.382(14)
B3 F10 1.33(4)
B3 F11 1.33(4)
B3 F9 1.33(4)
B3 F12 1.33(4)
B4 F16 1.357(14)
B4 F14 1.360(14)
B4 F15 1.367(13)
B4 F13 1.370(14)
B5 F20 1.347(16)
B5 F17 1.353(17)
B5 F18 1.353(16)
B5 F19 1.361(17)
B6 F21 1.371(16)
B6 F22 1.374(15)
B6 F24 1.378(16)
B6 F23 1.384(16)
N12 C87 1.139(7)
C87 C88 1.426(7)
C88 H78 0.9800
C88 H79 0.9800
C88 H80 0.9800
N13 C89 1.203(16)
C89 C90 1.475(15)
C90 H81 0.9800
C90 H82 0.9800
C90 H83 0.9800
N14 C91 1.189(15)
C91 C92 1.480(16)
C92 H84 0.9800
C92 H85 0.9800
C92 H86 0.9800
N15 C93 1.205(16)
C93 C94 1.500(16)
C94 H87 0.9800
C94 H88 0.9800
C94 H89 0.9800
O4 C95 1.428(11)
O4 H90 0.8400
C95 C96 1.473(11)
C95 H91 0.9900
C95 H92 0.9900
C96 H93 0.9800
C96 H94 0.9800
C96 H95 0.9800
O5 C97 1.46(2)
O5 H96 0.8400
C97 C98 1.59(2)
C97 H97 0.9900
C97 H98 0.9900
C98 H99 0.9800
C98 H100 0.9800
C98 H101 0.9800
O6 C99 1.340(13)
O6 H102 0.8400
C99 C100 1.559(16)
C99 H103 0.9900
C99 H104 0.9900
C100 H105 0.9800
C100 H106 0.9800
C100 H107 0.9800
O7 C101 1.47(2)
O7 H108 0.8400
C101 C102 1.52(2)
C101 H109 0.9900
C101 H110 0.9900
C102 H111 0.9800
C102 H112 0.9800
C102 H113 0.9800
O8 C103 1.452(12)
O8 H114 0.8400
C103 C104 1.496(17)
C103 H115 0.9900
C103 H116 0.9900
C104 H117 0.9800
C104 H118 0.9800
C104 H119 0.9800
O9 C105 1.44(2)
O9 H120 0.8400
C105 C106 1.48(2)
C105 H121 0.9900
C105 H122 0.9900
C106 H123 0.9800
C106 H124 0.9800
C106 H125 0.9800

loop_
_geom_torsion_atom_site_label_1
_geom_torsion_atom_site_label_2
_geom_torsion_atom_site_label_3
_geom_torsion_atom_site_label_4
_geom_torsion
Fe2 O1 C1 C6 57.3(3)
Fe1 O1 C1 C6 -121.5(2)
Fe2 O1 C1 C2 -123.7(2)
Fe1 O1 C1 C2 57.5(3)
O1 C1 C2 C3 -179.2(3)
C6 C1 C2 C3 -0.2(4)
O1 C1 C2 C8 -1.0(4)
C6 C1 C2 C8 177.9(3)
C1 C2 C3 C4 -0.1(5)
C8 C2 C3 C4 -178.3(3)
C2 C3 C4 C5 0.2(5)
C2 C3 C4 C7 178.3(3)
C3 C4 C5 C6 0.1(5)
C7 C4 C5 C6 -178.0(3)
C4 C5 C6 C1 -0.4(5)
C4 C5 C6 C9 175.6(3)
O1 C1 C6 C5 179.4(3)
C2 C1 C6 C5 0.5(4)
O1 C1 C6 C9 3.3(4)
C2 C1 C6 C9 -175.6(3)
C3 C2 C8 N1 114.0(3)
C1 C2 C8 N1 -64.1(4)
C5 C6 C9 N6 119.7(3)
C1 C6 C9 N6 -64.4(4)
C2 C8 N1 C10 175.8(2)
C2 C8 N1 C27 -61.7(3)
C2 C8 N1 Fe1 58.1(3)
C27 N1 C10 C11 81.5(3)
C8 N1 C10 C11 -154.7(2)
Fe1 N1 C10 C11 -34.6(3)
N1 C10 C11 N2 13.2(4)
N1 C10 C11 N3 -175.7(3)
N3 C11 N2 C12 -1.2(3)
C10 C11 N2 C12 171.1(3)
N3 C11 N2 Fe1 -154.26(19)
C10 C11 N2 Fe1 18.0(3)
C11 N2 C12 C13 0.9(3)
Fe1 N2 C12 C13 145.0(2)
C11 N2 C12 C15 -173.4(3)
Fe1 N2 C12 C15 -29.3(4)
N2 C12 C13 N3 -0.3(3)
C15 C12 C13 N3 173.2(3)
N2 C12 C13 C21 179.1(3)
C15 C12 C13 C21 -7.4(5)
N2 C11 N3 C13 1.0(3)
C10 C11 N3 C13 -171.0(3)
N2 C11 N3 C14 -176.2(3)
C10 C11 N3 C14 11.8(5)
C12 C13 N3 C11 -0.4(3)
C21 C13 N3 C11 -179.8(3)
C12 C13 N3 C14 176.6(3)
C21 C13 N3 C14 -2.8(5)
C13 C12 C15 C20 130.7(4)
N2 C12 C15 C20 -56.4(4)
C13 C12 C15 C16 -53.7(5)
N2 C12 C15 C16 119.3(3)
C20 C15 C16 C17 2.8(5)
C12 C15 C16 C17 -172.9(3)
C15 C16 C17 C18 -1.1(6)
C16 C17 C18 C19 -1.4(7)
C17 C18 C19 C20 2.2(6)
C16 C15 C20 C19 -2.0(5)
C12 C15 C20 C19 173.6(3)
C18 C19 C20 C15 -0.4(6)
C12 C13 C21 C26 -41.2(5)
N3 C13 C21 C26 138.1(3)
C12 C13 C21 C22 135.0(4)
N3 C13 C21 C22 -45.7(5)
C26 C21 C22 C23 -0.9(6)
C13 C21 C22 C23 -177.1(3)
C21 C22 C23 C24 0.4(6)
C22 C23 C24 C25 0.4(6)
C23 C24 C25 C26 -0.6(6)
C24 C25 C26 C21 0.1(6)
C22 C21 C26 C25 0.7(5)
C13 C21 C26 C25 177.0(3)
C10 N1 C27 C28 -146.5(3)
C8 N1 C27 C28 90.1(3)
Fe1 N1 C27 C28 -31.2(3)
N1 C27 C28 N4 34.5(4)
N1 C27 C28 N5 -146.3(3)
N5 C28 N4 C29 0.2(3)
C27 C28 N4 C29 179.5(3)
N5 C28 N4 Fe1 164.0(2)
C27 C28 N4 Fe1 -16.6(4)
C28 N4 C29 C30 -0.5(3)
Fe1 N4 C29 C30 -156.0(3)
C28 N4 C29 C32 177.1(3)
Fe1 N4 C29 C32 21.6(5)
N4 C29 C30 N5 0.5(3)
C32 C29 C30 N5 -176.9(3)
N4 C29 C30 C38 -178.0(3)
C32 C29 C30 C38 4.6(5)
N4 C28 N5 C30 0.1(3)
C27 C28 N5 C30 -179.2(3)
N4 C28 N5 C31 179.9(3)
C27 C28 N5 C31 0.5(5)
C29 C30 N5 C28 -0.4(3)
C38 C30 N5 C28 178.3(3)
C29 C30 N5 C31 179.9(3)
C38 C30 N5 C31 -1.5(5)
C30 C29 C32 C33 -145.2(3)
N4 C29 C32 C33 37.7(4)
C30 C29 C32 C37 36.9(4)
N4 C29 C32 C37 -140.2(3)
C37 C32 C33 C34 2.2(5)
C29 C32 C33 C34 -175.8(3)
C32 C33 C34 C35 0.4(5)
C33 C34 C35 C36 -2.2(6)
C34 C35 C36 C37 1.5(6)
C35 C36 C37 C32 1.1(5)
C33 C32 C37 C36 -2.9(4)
C29 C32 C37 C36 175.1(3)
C29 C30 C38 C39 -102.6(4)
N5 C30 C38 C39 79.1(4)
C29 C30 C38 C43 74.4(4)
N5 C30 C38 C43 -103.9(4)
C43 C38 C39 C40 -0.4(5)
C30 C38 C39 C40 176.6(3)
C38 C39 C40 C41 -0.1(5)
C39 C40 C41 C42 0.7(5)
C40 C41 C42 C43 -0.8(5)
C41 C42 C43 C38 0.3(5)
C39 C38 C43 C42 0.3(5)
C30 C38 C43 C42 -176.8(3)
C6 C9 N6 C61 174.7(3)
C6 C9 N6 C44 -62.5(3)
C6 C9 N6 Fe2 56.1(3)
C9 N6 C44 C45 91.5(3)
C61 N6 C44 C45 -145.9(2)
Fe2 N6 C44 C45 -30.1(3)
N6 C44 C45 N7 39.4(4)
N6 C44 C45 N8 -144.1(3)
N8 C45 N7 C46 -0.3(3)
C44 C45 N7 C46 176.7(3)
N8 C45 N7 Fe2 158.20(19)
C44 C45 N7 Fe2 -24.8(3)
C45 N7 C46 C47 0.4(3)
Fe2 N7 C46 C47 -150.6(2)
C45 N7 C46 C49 -173.7(3)
Fe2 N7 C46 C49 35.3(4)
N7 C46 C47 N8 -0.3(3)
C49 C46 C47 N8 173.2(3)
N7 C46 C47 C55 174.7(3)
C49 C46 C47 C55 -11.8(5)
N7 C45 N8 C47 0.1(3)
C44 C45 N8 C47 -176.7(3)
N7 C45 N8 C48 -174.0(3)
C44 C45 N8 C48 9.1(5)
C46 C47 N8 C45 0.1(3)
C55 C47 N8 C45 -175.5(3)
C46 C47 N8 C48 174.2(3)
C55 C47 N8 C48 -1.4(4)
C47 C46 C49 C50 140.4(3)
N7 C46 C49 C50 -46.8(4)
C47 C46 C49 C54 -41.3(5)
N7 C46 C49 C54 131.4(3)
C54 C49 C50 C51 -0.5(5)
C46 C49 C50 C51 177.7(3)
C49 C50 C51 C52 0.5(5)
C50 C51 C52 C53 -0.1(6)
C51 C52 C53 C54 -0.2(6)
C52 C53 C54 C49 0.2(6)
C50 C49 C54 C53 0.2(5)
C46 C49 C54 C53 -178.1(3)
C46 C47 C55 C56 128.7(4)
N8 C47 C55 C56 -57.0(4)
C46 C47 C55 C60 -50.9(4)
N8 C47 C55 C60 123.5(3)
C60 C55 C56 C57 -1.9(5)
C47 C55 C56 C57 178.5(3)
C55 C56 C57 C58 1.0(5)
C56 C57 C58 C59 0.6(5)
C57 C58 C59 C60 -1.2(5)
C58 C59 C60 C55 0.2(5)
C56 C55 C60 C59 1.3(4)
C47 C55 C60 C59 -179.1(3)
C9 N6 C61 C62 -159.7(3)
C44 N6 C61 C62 77.6(3)
Fe2 N6 C61 C62 -38.1(3)
N6 C61 C62 N9 29.6(4)
N6 C61 C62 N10 -152.5(3)
N10 C62 N9 C63 0.6(4)
C61 C62 N9 C63 178.8(3)
N10 C62 N9 Fe2 179.6(2)
C61 C62 N9 Fe2 -2.3(4)
C62 N9 C63 C64 -0.5(4)
Fe2 N9 C63 C64 -179.0(2)
C62 N9 C63 C66 177.2(3)
Fe2 N9 C63 C66 -1.3(5)
N9 C63 C64 N10 0.2(4)
C66 C63 C64 N10 -177.4(3)
N9 C63 C64 C72 177.1(4)
C66 C63 C64 C72 -0.4(6)
N9 C62 N10 C64 -0.5(4)
C61 C62 N10 C64 -178.6(3)
N9 C62 N10 C65 -175.6(3)
C61 C62 N10 C65 6.4(6)
C63 C64 N10 C62 0.2(4)
C72 C64 N10 C62 -177.0(4)
C63 C64 N10 C65 175.3(3)
C72 C64 N10 C65 -1.9(6)
C64 C63 C66 C71 -40.2(5)
N9 C63 C66 C71 142.6(3)
C64 C63 C66 C67 140.0(4)
N9 C63 C66 C67 -37.2(4)
C71 C66 C67 C68 -0.8(5)
C63 C66 C67 C68 178.9(3)
C66 C67 C68 C69 0.9(5)
C67 C68 C69 C70 -0.1(6)
C68 C69 C70 C71 -0.7(6)
C69 C70 C71 C66 0.8(6)
C67 C66 C71 C70 0.0(5)
C63 C66 C71 C70 -179.8(3)
C63 C64 C72 C77 119.8(4)
N10 C64 C72 C77 -63.7(5)
C63 C64 C72 C73 -56.8(6)
N10 C64 C72 C73 119.7(4)
C77 C72 C73 C74 -1.4(6)
C64 C72 C73 C74 175.2(4)
C72 C73 C74 C75 0.0(7)
C73 C74 C75 C76 1.8(7)
C74 C75 C76 C77 -2.0(7)
C73 C72 C77 C76 1.2(6)
C64 C72 C77 C76 -175.3(3)
C75 C76 C77 C72 0.4(6)
Fe1 O2 C78 O3 45.3(4)
Fe1 O2 C78 C79 -133.7(2)
Fe2 O3 C78 O2 8.3(4)
Fe2 O3 C78 C79 -172.71(18)
O2 C78 C79 C84 174.9(3)
O3 C78 C79 C84 -4.2(4)
O2 C78 C79 C80 -5.8(4)
O3 C78 C79 C80 175.2(3)
C84 C79 C80 C81 0.2(4)
C78 C79 C80 C81 -179.2(3)
C79 C80 C81 C82 -0.3(5)
C80 C81 C82 C83 0.2(5)
C81 C82 C83 C84 -0.1(5)
C80 C79 C84 C83 0.0(4)
C78 C79 C84 C83 179.3(3)
C82 C83 C84 C79 0.0(5)
